data_4318354
loop_
_publ_author_name
'Daniel L. Reger'
'Christine A. Little'
'Mark D. Smith'
'Gary J. Long'

_publ_section_title
;
 Solid-State Structural and Magnetic Investigations of
 {M[HC(3,5-Me2pz)3]2}(BF4)2 (M = Fe, Co, Ni, Cu): Observation of a
 Thermally Induced Solid-State Phase Change Controlling an Iron(II)
 Spin-State Crossover
;
_journal_name_full 'Inorganic Chemistry'
_journal_page_first 4453
_journal_page_last 4460
_journal_paper_doi 10.1021/ic0112645
_journal_volume 41
_journal_year 2002
_chemical_formula_sum 'C32 H44 B2 F8 N12 Ni'
_chemical_formula_weight 829.12
_chemical_name_systematic
;
  ?
;
_space_group_IT_number 15
_symmetry_cell_setting monoclinic
_symmetry_space_group_name_Hall '-C 2yc'
_symmetry_space_group_name_H-M 'C 1 2/c 1'
_atom_sites_solution_hydrogens geom
_atom_sites_solution_primary direct
_atom_sites_solution_secondary difmap
_audit_creation_method SHELXL-97
_cell_angle_alpha 90.00
_cell_angle_beta 111.965(3)
_cell_angle_gamma 90.00
_cell_formula_units_Z 4
_cell_length_a 20.316(3)
_cell_length_b 10.2919(15)
_cell_length_c 19.622(3)
_cell_measurement_reflns_used 3842
_cell_measurement_temperature 220(2)
_cell_measurement_theta_max 25.110
_cell_measurement_theta_min 2.238
_cell_volume 3805.0(10)
_computing_cell_refinement 'SAINT+ NT V6.02a (Bruker, 1998)'
_computing_data_collection 'SMART NT V5.624 (Bruker, 2000)'
_computing_data_reduction 'SAINT+ NT V6.02a'
_computing_molecular_graphics 'SHELXTL V5.1 (Sheldrick, 1997)'
_computing_publication_material 'SHELXTL V5.1'
_computing_structure_refinement 'SHELXL-97 (Sheldrick, 1997)'
_computing_structure_solution 'SHELXS-97 (Sheldrick, 1990)'
_diffrn_ambient_temperature 220(2)
_diffrn_measured_fraction_theta_full 0.997
_diffrn_measured_fraction_theta_max 0.997
_diffrn_measurement_device_type 'Bruker SMART APEX CCD diffractometer'
_diffrn_measurement_method 'omega scans'
_diffrn_radiation_monochromator graphite
_diffrn_radiation_source 'sealed tube'
_diffrn_radiation_type MoK\a
_diffrn_radiation_wavelength 0.71073
_diffrn_reflns_av_R_equivalents 0.0499
_diffrn_reflns_av_sigmaI/netI 0.0629
_diffrn_reflns_limit_h_max 21
_diffrn_reflns_limit_h_min -24
_diffrn_reflns_limit_k_max 12
_diffrn_reflns_limit_k_min -12
_diffrn_reflns_limit_l_max 23
_diffrn_reflns_limit_l_min -23
_diffrn_reflns_number 10790
_diffrn_reflns_theta_full 25.11
_diffrn_reflns_theta_max 25.11
_diffrn_reflns_theta_min 2.16
_diffrn_standards_decay_% none
_exptl_absorpt_coefficient_mu 0.591
_exptl_absorpt_correction_type none
_exptl_crystal_colour colorless
_exptl_crystal_density_diffrn 1.447
_exptl_crystal_density_method 'not measured'
_exptl_crystal_description block
_exptl_crystal_F_000 1720
_exptl_crystal_size_max 0.22
_exptl_crystal_size_mid 0.10
_exptl_crystal_size_min 0.05
_refine_diff_density_max 0.438
_refine_diff_density_min -0.311
_refine_diff_density_rms 0.052
_refine_ls_extinction_method none
_refine_ls_goodness_of_fit_ref 1.013
_refine_ls_hydrogen_treatment mixed
_refine_ls_matrix_type full
_refine_ls_number_parameters 260
_refine_ls_number_reflns 3395
_refine_ls_number_restraints 0
_refine_ls_restrained_S_all 1.013
_refine_ls_R_factor_all 0.0635
_refine_ls_R_factor_gt 0.0422
_refine_ls_shift/su_max 0.000
_refine_ls_shift/su_mean 0.000
_refine_ls_structure_factor_coef Fsqd
_refine_ls_weighting_details 'calc w=1/[\s^2^(Fo^2^)+(0.0255P)^2^+0.0000P] where P=(Fo^2^+2Fc^2^)/3'
_refine_ls_weighting_scheme calc
_refine_ls_wR_factor_gt 0.0791
_refine_ls_wR_factor_ref 0.0838
_reflns_number_gt 2366
_reflns_number_total 3395
_reflns_threshold_expression >2sigma(I)
_cod_data_source_file ic0112645_3.cif
_cod_data_source_block ni220k
_cod_original_cell_volume 3804.9(10)
_cod_database_code 4318354

loop_
_symmetry_equiv_pos_as_xyz
'x, y, z'
'-x, y, -z+1/2'
'x+1/2, y+1/2, z'
'-x+1/2, y+1/2, -z+1/2'
'-x, -y, -z'
'x, -y, z-1/2'
'-x+1/2, -y+1/2, -z'
'x+1/2, -y+1/2, z-1/2'

loop_
_atom_site_label
_atom_site_type_symbol
_atom_site_fract_x
_atom_site_fract_y
_atom_site_fract_z
_atom_site_U_iso_or_equiv
_atom_site_adp_type
_atom_site_occupancy
_atom_site_symmetry_multiplicity
_atom_site_calc_flag
_atom_site_refinement_flags
_atom_site_disorder_assembly
_atom_site_disorder_group
Ni Ni 0.5000 0.0000 1.0000 0.02724(15) Uani 1 2 d S . .
C1 C 0.42137(15) 0.2163(3) 0.89320(15) 0.0276(7) Uani 1 1 d . . .
H1 H 0.3955(12) 0.284(2) 0.8599(12) 0.016(6) Uiso 1 1 d . . .
C11 C 0.35917(15) 0.3138(3) 0.97151(15) 0.0335(7) Uani 1 1 d . . .
C12 C 0.36415(17) 0.2872(3) 1.04112(16) 0.0463(8) Uani 1 1 d . . .
H12 H 0.3395 0.3295 1.0668 0.056 Uiso 1 1 calc R . .
C13 C 0.41240(17) 0.1859(3) 1.06732(16) 0.0416(8) Uani 1 1 d . . .
C14 C 0.31621(16) 0.4108(3) 0.91775(16) 0.0456(8) Uani 1 1 d . . .
H14A H 0.3470 0.4633 0.9012 0.068 Uiso 1 1 calc R . .
H14B H 0.2918 0.4662 0.9407 0.068 Uiso 1 1 calc R . .
H14C H 0.2816 0.3665 0.8761 0.068 Uiso 1 1 calc R . .
C15 C 0.4361(2) 0.1231(3) 1.14155(17) 0.0702(12) Uani 1 1 d . . .
H15A H 0.4742 0.0624 1.1468 0.105 Uiso 1 1 calc R . .
H15B H 0.3965 0.0770 1.1466 0.105 Uiso 1 1 calc R . .
H15C H 0.4529 0.1893 1.1793 0.105 Uiso 1 1 calc R . .
C21 C 0.35622(15) 0.0694(3) 0.78614(15) 0.0306(7) Uani 1 1 d . . .
C22 C 0.35075(15) -0.0632(3) 0.78080(15) 0.0379(8) Uani 1 1 d . . .
H22 H 0.3251 -0.1111 0.7384 0.046 Uiso 1 1 calc R . .
C23 C 0.39004(16) -0.1134(3) 0.84967(16) 0.0377(8) Uani 1 1 d . . .
C24 C 0.32608(16) 0.1728(3) 0.73046(15) 0.0446(8) Uani 1 1 d . . .
H24A H 0.3002 0.2345 0.7484 0.067 Uiso 1 1 calc R . .
H24B H 0.2941 0.1343 0.6850 0.067 Uiso 1 1 calc R . .
H24C H 0.3642 0.2172 0.7216 0.067 Uiso 1 1 calc R . .
C25 C 0.39928(19) -0.2530(3) 0.87159(18) 0.0666(11) Uani 1 1 d . . .
H25A H 0.4381 -0.2616 0.9188 0.100 Uiso 1 1 calc R . .
H25B H 0.4098 -0.3027 0.8349 0.100 Uiso 1 1 calc R . .
H25C H 0.3559 -0.2854 0.8754 0.100 Uiso 1 1 calc R . .
C31 C 0.53042(16) 0.3317(3) 0.89070(16) 0.0362(7) Uani 1 1 d . . .
C32 C 0.60057(16) 0.3003(3) 0.91959(17) 0.0434(8) Uani 1 1 d . . .
H32 H 0.6380 0.3485 0.9149 0.052 Uiso 1 1 calc R . .
C33 C 0.60663(17) 0.1841(3) 0.95714(16) 0.0426(8) Uani 1 1 d . . .
C34 C 0.49249(17) 0.4447(3) 0.84590(19) 0.0603(10) Uani 1 1 d . . .
H34A H 0.4592 0.4144 0.7988 0.091 Uiso 1 1 calc R . .
H34B H 0.5266 0.5029 0.8381 0.091 Uiso 1 1 calc R . .
H34C H 0.4670 0.4907 0.8716 0.091 Uiso 1 1 calc R . .
C35 C 0.67312(17) 0.1111(3) 0.9989(2) 0.0685(11) Uani 1 1 d . . .
H35A H 0.6619 0.0372 1.0233 0.103 Uiso 1 1 calc R . .
H35B H 0.7060 0.1678 1.0353 0.103 Uiso 1 1 calc R . .
H35C H 0.6947 0.0807 0.9653 0.103 Uiso 1 1 calc R . .
N11 N 0.43720(12) 0.1491(2) 1.01643(12) 0.0333(6) Uani 1 1 d . . .
N12 N 0.40413(11) 0.2286(2) 0.95778(11) 0.0282(5) Uani 1 1 d . . .
N21 N 0.42019(12) -0.0183(2) 0.89681(11) 0.0331(6) Uani 1 1 d . . .
N22 N 0.39860(11) 0.0934(2) 0.85717(12) 0.0278(5) Uani 1 1 d . . .
N31 N 0.54274(12) 0.1426(2) 0.95295(12) 0.0347(6) Uani 1 1 d . . .
N32 N 0.49657(11) 0.2348(2) 0.91119(12) 0.0291(5) Uani 1 1 d . . .
B B 0.3184(2) 0.5588(4) 0.6956(2) 0.0403(9) Uani 1 1 d . . .
F1 F 0.31832(9) 0.50239(17) 0.75956(8) 0.0527(5) Uani 1 1 d . . .
F2 F 0.29861(12) 0.47103(19) 0.64026(10) 0.0839(7) Uani 1 1 d . . .
F3 F 0.38591(10) 0.6033(2) 0.70699(10) 0.0767(7) Uani 1 1 d . . .
F4 F 0.27313(11) 0.66254(18) 0.67663(11) 0.0730(6) Uani 1 1 d . . .

loop_
_atom_site_aniso_label
_atom_site_aniso_U_11
_atom_site_aniso_U_22
_atom_site_aniso_U_33
_atom_site_aniso_U_23
_atom_site_aniso_U_13
_atom_site_aniso_U_12
Ni 0.0276(3) 0.0249(2) 0.0267(3) 0.0020(2) 0.0074(2) 0.0021(3)
C1 0.0278(17) 0.0275(15) 0.0271(16) 0.0045(13) 0.0098(13) 0.0044(14)
C11 0.0343(18) 0.0316(16) 0.0341(17) -0.0033(14) 0.0123(14) 0.0045(14)
C12 0.053(2) 0.0520(19) 0.040(2) 0.0026(16) 0.0247(17) 0.0198(18)
C13 0.051(2) 0.0457(18) 0.0319(18) 0.0065(15) 0.0201(16) 0.0137(17)
C14 0.047(2) 0.0426(18) 0.0447(19) 0.0012(16) 0.0142(16) 0.0166(17)
C15 0.102(3) 0.080(3) 0.040(2) 0.0221(19) 0.041(2) 0.046(2)
C21 0.0264(17) 0.0365(18) 0.0281(17) -0.0018(14) 0.0093(14) 0.0005(14)
C22 0.039(2) 0.0408(18) 0.0270(17) -0.0064(15) 0.0037(14) -0.0029(16)
C23 0.039(2) 0.0309(16) 0.0356(18) -0.0030(14) 0.0050(15) 0.0014(15)
C24 0.047(2) 0.0484(19) 0.0303(18) 0.0080(15) 0.0051(15) -0.0001(17)
C25 0.086(3) 0.0292(17) 0.055(2) -0.0022(17) -0.007(2) -0.0002(19)
C31 0.0369(19) 0.0324(16) 0.0414(18) 0.0052(14) 0.0171(15) -0.0019(15)
C32 0.0320(19) 0.0418(18) 0.060(2) 0.0097(16) 0.0207(17) -0.0049(15)
C33 0.0320(19) 0.0466(19) 0.047(2) 0.0098(16) 0.0127(16) 0.0036(16)
C34 0.049(2) 0.0460(19) 0.088(3) 0.034(2) 0.028(2) 0.0046(18)
C35 0.030(2) 0.069(2) 0.100(3) 0.035(2) 0.016(2) 0.0065(19)
N11 0.0384(15) 0.0346(13) 0.0283(13) 0.0080(11) 0.0140(12) 0.0107(12)
N12 0.0312(14) 0.0286(12) 0.0257(13) 0.0013(10) 0.0115(11) 0.0045(11)
N21 0.0366(14) 0.0252(13) 0.0292(13) 0.0012(11) 0.0028(11) 0.0021(12)
N22 0.0281(14) 0.0254(12) 0.0263(13) -0.0004(11) 0.0060(11) -0.0001(11)
N31 0.0268(14) 0.0340(13) 0.0414(15) 0.0111(12) 0.0106(12) 0.0031(12)
N32 0.0254(14) 0.0281(12) 0.0330(14) 0.0065(11) 0.0098(11) 0.0020(11)
B 0.041(2) 0.042(2) 0.037(2) -0.0022(18) 0.0132(18) 0.0010(19)
F1 0.0533(11) 0.0615(11) 0.0429(10) 0.0091(10) 0.0175(9) -0.0114(11)
F2 0.1060(18) 0.0820(15) 0.0560(13) -0.0316(12) 0.0215(12) 0.0048(13)
F3 0.0480(13) 0.1200(18) 0.0613(13) 0.0270(13) 0.0196(10) -0.0109(13)
F4 0.0753(15) 0.0608(12) 0.0920(16) 0.0231(12) 0.0416(13) 0.0297(12)

loop_
_atom_type_symbol
_atom_type_description
_atom_type_scat_dispersion_real
_atom_type_scat_dispersion_imag
_atom_type_scat_source
C C 0.0033 0.0016 'International Tables Vol C Tables 4.2.6.8 and 6.1.1.4'
H H 0.0000 0.0000 'International Tables Vol C Tables 4.2.6.8 and 6.1.1.4'
B B 0.0013 0.0007 'International Tables Vol C Tables 4.2.6.8 and 6.1.1.4'
N N 0.0061 0.0033 'International Tables Vol C Tables 4.2.6.8 and 6.1.1.4'
F F 0.0171 0.0103 'International Tables Vol C Tables 4.2.6.8 and 6.1.1.4'
Ni Ni 0.3393 1.1124 'International Tables Vol C Tables 4.2.6.8 and 6.1.1.4'

loop_
_geom_angle_atom_site_label_1
_geom_angle_atom_site_label_2
_geom_angle_atom_site_label_3
_geom_angle
_geom_angle_site_symmetry_1
_geom_angle_site_symmetry_3
_geom_angle_publ_flag
N21 Ni N21 180.000(1) . 5_657 ?
N21 Ni N31 86.26(9) . . ?
N21 Ni N31 93.74(9) 5_657 . ?
N21 Ni N31 93.74(9) . 5_657 ?
N21 Ni N31 86.26(9) 5_657 5_657 ?
N31 Ni N31 180.00(11) . 5_657 ?
N21 Ni N11 94.70(9) . 5_657 ?
N21 Ni N11 85.30(9) 5_657 5_657 ?
N31 Ni N11 93.95(8) . 5_657 ?
N31 Ni N11 86.05(8) 5_657 5_657 ?
N21 Ni N11 85.30(9) . . ?
N21 Ni N11 94.70(9) 5_657 . ?
N31 Ni N11 86.05(8) . . ?
N31 Ni N11 93.95(8) 5_657 . ?
N11 Ni N11 180.00(12) 5_657 . ?
N22 C1 N12 111.7(2) . . ?
N22 C1 N32 110.6(2) . . ?
N12 C1 N32 110.8(2) . . ?
C12 C11 N12 105.4(2) . . ?
C12 C11 C14 131.0(3) . . ?
N12 C11 C14 123.6(2) . . ?
C11 C12 C13 107.4(3) . . ?
N11 C13 C12 110.4(2) . . ?
N11 C13 C15 122.2(3) . . ?
C12 C13 C15 127.4(3) . . ?
N22 C21 C22 105.2(3) . . ?
N22 C21 C24 123.6(2) . . ?
C22 C21 C24 131.2(3) . . ?
C21 C22 C23 107.2(3) . . ?
N21 C23 C22 110.5(2) . . ?
N21 C23 C25 122.2(3) . . ?
C22 C23 C25 127.2(3) . . ?
N32 C31 C32 105.7(2) . . ?
N32 C31 C34 122.9(3) . . ?
C32 C31 C34 131.5(3) . . ?
C31 C32 C33 107.3(3) . . ?
N31 C33 C32 110.5(3) . . ?
N31 C33 C35 122.0(3) . . ?
C32 C33 C35 127.4(3) . . ?
C13 N11 N12 104.9(2) . . ?
C13 N11 Ni 138.30(19) . . ?
N12 N11 Ni 116.41(15) . . ?
C11 N12 N11 111.9(2) . . ?
C11 N12 C1 129.2(2) . . ?
N11 N12 C1 118.9(2) . . ?
C23 N21 N22 104.9(2) . . ?
C23 N21 Ni 137.26(18) . . ?
N22 N21 Ni 116.54(16) . . ?
C21 N22 N21 112.1(2) . . ?
C21 N22 C1 128.9(2) . . ?
N21 N22 C1 119.0(2) . . ?
C33 N31 N32 104.3(2) . . ?
C33 N31 Ni 138.6(2) . . ?
N32 N31 Ni 116.51(16) . . ?
C31 N32 N31 112.2(2) . . ?
C31 N32 C1 129.2(2) . . ?
N31 N32 C1 118.6(2) . . ?
F2 B F4 109.6(3) . . ?
F2 B F3 109.4(3) . . ?
F4 B F3 108.1(3) . . ?
F2 B F1 110.3(3) . . ?
F4 B F1 110.1(3) . . ?
F3 B F1 109.3(3) . . ?

loop_
_geom_bond_atom_site_label_1
_geom_bond_atom_site_label_2
_geom_bond_distance
_geom_bond_site_symmetry_2
_geom_bond_publ_flag
Ni N21 2.076(2) . ?
Ni N21 2.076(2) 5_657 ?
Ni N31 2.088(2) . ?
Ni N31 2.088(2) 5_657 ?
Ni N11 2.096(2) 5_657 ?
Ni N11 2.096(2) . ?
C1 N22 1.438(3) . ?
C1 N12 1.441(3) . ?
C1 N32 1.446(3) . ?
C11 C12 1.359(4) . ?
C11 N12 1.363(3) . ?
C11 C14 1.477(4) . ?
C12 C13 1.391(4) . ?
C13 N11 1.331(3) . ?
C13 C15 1.499(4) . ?
C21 N22 1.359(3) . ?
C21 C22 1.369(3) . ?
C21 C24 1.484(4) . ?
C22 C23 1.387(4) . ?
C23 N21 1.329(3) . ?
C23 C25 1.491(4) . ?
C31 N32 1.355(3) . ?
C31 C32 1.361(4) . ?
C31 C34 1.488(4) . ?
C32 C33 1.386(4) . ?
C33 N31 1.339(3) . ?
C33 C35 1.495(4) . ?
N11 N12 1.367(3) . ?
N21 N22 1.365(3) . ?
N31 N32 1.370(3) . ?
B F2 1.352(4) . ?
B F4 1.367(4) . ?
B F3 1.382(4) . ?
B F1 1.384(4) . ?

loop_
_geom_torsion_atom_site_label_1
_geom_torsion_atom_site_label_2
_geom_torsion_atom_site_label_3
_geom_torsion_atom_site_label_4
_geom_torsion
_geom_torsion_site_symmetry_1
_geom_torsion_site_symmetry_2
_geom_torsion_site_symmetry_3
_geom_torsion_site_symmetry_4
_geom_torsion_publ_flag
N12 C11 C12 C13 0.0(3) . . . . ?
C14 C11 C12 C13 179.8(3) . . . . ?
C11 C12 C13 N11 -0.1(4) . . . . ?
C11 C12 C13 C15 179.4(3) . . . . ?
N22 C21 C22 C23 0.4(3) . . . . ?
C24 C21 C22 C23 179.5(3) . . . . ?
C21 C22 C23 N21 -0.9(4) . . . . ?
C21 C22 C23 C25 179.0(3) . . . . ?
N32 C31 C32 C33 -0.1(3) . . . . ?
C34 C31 C32 C33 179.6(3) . . . . ?
C31 C32 C33 N31 -0.4(4) . . . . ?
C31 C32 C33 C35 -179.1(3) . . . . ?
C12 C13 N11 N12 0.1(3) . . . . ?
C15 C13 N11 N12 -179.4(3) . . . . ?
C12 C13 N11 Ni -171.8(2) . . . . ?
C15 C13 N11 Ni 8.7(5) . . . . ?
N21 Ni N11 C13 131.8(3) . . . . ?
N21 Ni N11 C13 -48.2(3) 5_657 . . . ?
N31 Ni N11 C13 -141.6(3) . . . . ?
N31 Ni N11 C13 38.4(3) 5_657 . . . ?
N11 Ni N11 C13 -109(100) 5_657 . . . ?
N21 Ni N11 N12 -39.43(18) . . . . ?
N21 Ni N11 N12 140.57(18) 5_657 . . . ?
N31 Ni N11 N12 47.13(18) . . . . ?
N31 Ni N11 N12 -132.87(18) 5_657 . . . ?
N11 Ni N11 N12 80(100) 5_657 . . . ?
C12 C11 N12 N11 0.1(3) . . . . ?
C14 C11 N12 N11 -179.7(3) . . . . ?
C12 C11 N12 C1 -177.9(3) . . . . ?
C14 C11 N12 C1 2.3(4) . . . . ?
C13 N11 N12 C11 -0.1(3) . . . . ?
Ni N11 N12 C11 173.87(17) . . . . y
C13 N11 N12 C1 178.1(2) . . . . ?
Ni N11 N12 C1 -7.9(3) . . . . ?
N22 C1 N12 C11 -115.7(3) . . . . ?
N32 C1 N12 C11 120.4(3) . . . . ?
N22 C1 N12 N11 66.4(3) . . . . ?
N32 C1 N12 N11 -57.4(3) . . . . ?
C22 C23 N21 N22 0.9(3) . . . . ?
C25 C23 N21 N22 -179.0(3) . . . . ?
C22 C23 N21 Ni -165.0(2) . . . . ?
C25 C23 N21 Ni 15.2(5) . . . . ?
N21 Ni N21 C23 -178(100) 5_657 . . . ?
N31 Ni N21 C23 128.1(3) . . . . ?
N31 Ni N21 C23 -51.9(3) 5_657 . . . ?
N11 Ni N21 C23 34.4(3) 5_657 . . . ?
N11 Ni N21 C23 -145.6(3) . . . . ?
N21 Ni N21 N22 18(100) 5_657 . . . ?
N31 Ni N21 N22 -36.62(17) . . . . ?
N31 Ni N21 N22 143.38(17) 5_657 . . . ?
N11 Ni N21 N22 -130.29(17) 5_657 . . . ?
N11 Ni N21 N22 49.71(17) . . . . ?
C22 C21 N22 N21 0.1(3) . . . . ?
C24 C21 N22 N21 -179.0(2) . . . . ?
C22 C21 N22 C1 -179.3(2) . . . . ?
C24 C21 N22 C1 1.5(4) . . . . ?
C23 N21 N22 C21 -0.6(3) . . . . ?
Ni N21 N22 C21 168.69(17) . . . . y
C23 N21 N22 C1 178.9(2) . . . . ?
Ni N21 N22 C1 -11.8(3) . . . . ?
N12 C1 N22 C21 125.1(3) . . . . ?
N32 C1 N22 C21 -110.9(3) . . . . ?
N12 C1 N22 N21 -54.3(3) . . . . ?
N32 C1 N22 N21 69.7(3) . . . . ?
C32 C33 N31 N32 0.7(3) . . . . ?
C35 C33 N31 N32 179.5(3) . . . . ?
C32 C33 N31 Ni -169.9(2) . . . . ?
C35 C33 N31 Ni 8.9(5) . . . . ?
N21 Ni N31 C33 -142.5(3) . . . . ?
N21 Ni N31 C33 37.5(3) 5_657 . . . ?
N31 Ni N31 C33 177(88) 5_657 . . . ?
N11 Ni N31 C33 -48.0(3) 5_657 . . . ?
N11 Ni N31 C33 132.0(3) . . . . ?
N21 Ni N31 N32 47.63(18) . . . . ?
N21 Ni N31 N32 -132.37(18) 5_657 . . . ?
N31 Ni N31 N32 7(73) 5_657 . . . ?
N11 Ni N31 N32 142.08(18) 5_657 . . . ?
N11 Ni N31 N32 -37.92(18) . . . . ?
C32 C31 N32 N31 0.6(3) . . . . ?
C34 C31 N32 N31 -179.2(3) . . . . ?
C32 C31 N32 C1 -177.4(3) . . . . ?
C34 C31 N32 C1 2.9(4) . . . . ?
C33 N31 N32 C31 -0.8(3) . . . . ?
Ni N31 N32 C31 172.30(18) . . . . y
C33 N31 N32 C1 177.4(2) . . . . ?
Ni N31 N32 C1 -9.5(3) . . . . ?
N22 C1 N32 C31 122.0(3) . . . . ?
N12 C1 N32 C31 -113.5(3) . . . . ?
N22 C1 N32 N31 -55.8(3) . . . . ?
N12 C1 N32 N31 68.7(3) . . . . ?
